data_2202603
loop_
_publ_author_name
'Plakatouras, John, C.'
'Kavounis, Constantin'
'Cardin, Christine, J.'

_publ_section_title
;
 (Diethyleneglycol dimethyl
 ether)tris(1,1,1,5,5,5-hexafluoropentane-2,4-dionato)praseodymium(III)
;
_journal_issue 10
_journal_name_full 'Acta Crystallographica Section E'
_journal_page_first m838
_journal_page_last m840
_journal_paper_doi 10.1107/S1600536803016556
_journal_volume 59
_journal_year 2003
_chemical_formula_iupac '[Pr (C6 H14 O3) (C5 H F6 O2)3]'
_chemical_formula_moiety 'C21 H17 F18 O9 Pr'
_chemical_formula_sum 'C21 H17 F18 O9 Pr'
_chemical_formula_weight 896.26
_space_group_IT_number 14
_symmetry_cell_setting monoclinic
_symmetry_space_group_name_Hall '-P 2ybc'
_symmetry_space_group_name_H-M 'P 1 21/c 1'
_atom_sites_solution_hydrogens geom
_atom_sites_solution_primary direct
_atom_sites_solution_secondary difmap
_audit_creation_method SHELXL-97
_cell_angle_alpha 90.00
_cell_angle_beta 103.48(4)
_cell_angle_gamma 90.00
_cell_formula_units_Z 4
_cell_length_a 10.013(3)
_cell_length_b 15.656(4)
_cell_length_c 21.133(5)
_cell_measurement_reflns_used 4409
_cell_measurement_temperature 293(2)
_cell_measurement_theta_max 24.0
_cell_measurement_theta_min 2.47
_cell_volume 3221.6(16)
_computing_cell_refinement 'XDS (Kabsch, 1993)'
_computing_data_collection 'Mar Research image-plate scanner software'
_computing_data_reduction XDS
_computing_molecular_graphics 'ORTEP-3 (Farrugia, 1997)'
_computing_publication_material SHELXL97
_computing_structure_refinement 'SHELXL97 (Sheldrick, 1997)'
_computing_structure_solution 'SIR97 (Altomare et al., 1999) and SHELXS97 (Sheldrick, 1997)'
_diffrn_ambient_temperature 293(2)
_diffrn_measured_fraction_theta_full 0.817
_diffrn_measured_fraction_theta_max 0.817
_diffrn_measurement_device_type 'Mar Research Image Plate Scanner'
_diffrn_measurement_method 'rotation method'
_diffrn_radiation_monochromator graphite
_diffrn_radiation_source 'fine-focus sealed tube'
_diffrn_radiation_type MoK\a
_diffrn_radiation_wavelength 0.71073
_diffrn_reflns_av_R_equivalents 0.0392
_diffrn_reflns_av_sigmaI/netI 0.0148
_diffrn_reflns_limit_h_max 11
_diffrn_reflns_limit_h_min -11
_diffrn_reflns_limit_k_max 18
_diffrn_reflns_limit_k_min 0
_diffrn_reflns_limit_l_max 24
_diffrn_reflns_limit_l_min -24
_diffrn_reflns_number 9202
_diffrn_reflns_theta_full 24.94
_diffrn_reflns_theta_max 24.94
_diffrn_reflns_theta_min 2.47
_diffrn_standards_decay_% 0
_diffrn_standards_interval_count 0
_diffrn_standards_interval_time 0
_diffrn_standards_number 0
_exptl_absorpt_coefficient_mu 1.660
_exptl_absorpt_correction_T_max 0.741
_exptl_absorpt_correction_T_min 0.542
_exptl_absorpt_correction_type empirical
_exptl_absorpt_process_details '(XDS; Kabsch, 1993)'
_exptl_crystal_colour green
_exptl_crystal_density_diffrn 1.848
_exptl_crystal_density_method 'not measured'
_exptl_crystal_description prism
_exptl_crystal_F_000 1744
_exptl_crystal_size_max 0.45
_exptl_crystal_size_mid 0.30
_exptl_crystal_size_min 0.20
_refine_diff_density_max 0.836
_refine_diff_density_min -0.709
_refine_ls_extinction_coef 0.00417(8)
_refine_ls_extinction_expression Fc^*^=kFc[1+0.001xFc^2^\l^3^/sin(2\q)]^-1/4^
_refine_ls_extinction_method SHELXL97
_refine_ls_goodness_of_fit_ref 1.088
_refine_ls_hydrogen_treatment constr
_refine_ls_matrix_type full
_refine_ls_number_parameters 555
_refine_ls_number_reflns 4785
_refine_ls_number_restraints 228
_refine_ls_restrained_S_all 1.183
_refine_ls_R_factor_all 0.0423
_refine_ls_R_factor_gt 0.0348
_refine_ls_shift/su_max 0.010
_refine_ls_shift/su_mean 0.000
_refine_ls_structure_factor_coef Fsqd
_refine_ls_weighting_details 'calc w = 1/[\s^2^(Fo^2^)+(0.0312P)^2^+8.0994P] where P = (Fo^2^+2Fc^2^)/3'
_refine_ls_weighting_scheme calc
_refine_ls_wR_factor_gt 0.0801
_refine_ls_wR_factor_ref 0.0856
_reflns_number_gt 4219
_reflns_number_total 4785
_reflns_threshold_expression I>2\s(I)
_cod_data_source_file dn6077.cif
_cod_data_source_block I
_cod_depositor_comments
;
The following automatic conversions were performed:
'_symmetry_cell_setting' value 'Monoclinic' changed to 'monoclinic'
according to '/home/saulius/struct/CIF-dictionaries/cif_core.dic'
dictionary named 'cif_core.dic' version 2.4.1 from
2010-06-29.

'_geom_bond_publ_flag' value 'YES' changed to 'yes' according
to '/home/saulius/struct/CIF-dictionaries/cif_core.dic' dictionary named
'cif_core.dic' version 2.4.1 from 2010-06-29 (9 times).

Automatic conversion script
Id: cif_fix_enum 1527 2010-12-29 10:47:43Z saulius 

The following automatic conversions were performed:

'_symmetry_cell_setting' value 'Monoclinic' changed to 'monoclinic'
according to /home/saulius/struct/CIF-dictionaries/cif_core.dic
dictionary named 'cif_core.dic' version 2.4.1 from
2010-06-29.

'_geom_bond_publ_flag' value 'YES' changed to 'yes'
according to /home/saulius/struct/CIF-dictionaries/cif_core.dic
dictionary named 'cif_core.dic' version 2.4.1 from 2010-06-29 (9
times).

'_geom_angle_publ_flag' value 'YES' changed to 'yes'
according to /home/saulius/struct/CIF-dictionaries/cif_core.dic
dictionary named 'cif_core.dic' version 2.4.1 from 2010-06-29 (6
times).

Automatic conversion script
Id: cif_fix_values 1715 2011-07-08 13:25:40Z adriana 
;
_cod_original_cell_volume 3221.7(15)
_cod_original_sg_symbol_H-M 'P 21/c'
_cod_database_code 2202603
_cod_database_fobs_code 2202603

loop_
_symmetry_equiv_pos_as_xyz
'x, y, z'
'-x, y+1/2, -z+1/2'
'-x, -y, -z'
'x, -y-1/2, z-1/2'

loop_
_atom_site_label
_atom_site_fract_x
_atom_site_fract_y
_atom_site_fract_z
_atom_site_U_iso_or_equiv
_atom_site_adp_type
_atom_site_calc_flag
_atom_site_refinement_flags
_atom_site_occupancy
_atom_site_disorder_assembly
_atom_site_disorder_group
_atom_site_type_symbol
Pr1 0.069057(10) 0.188557(7) 0.375402(5) 0.04224(3) Uani d . 1 . . Pr
O1 -0.13948(15) 0.12542(10) 0.30245(7) 0.0603(5) Uani d . 1 . . O
O2 0.08399(14) 0.18612(10) 0.26125(7) 0.0563(4) Uani d . 1 . . O
O3 -0.07670(15) 0.30667(9) 0.32247(7) 0.0571(4) Uani d . 1 . . O
O4 -0.10505(14) 0.21586(9) 0.43552(7) 0.0525(4) Uani d . 1 . . O
O5 0.14084(15) 0.32476(9) 0.43135(7) 0.0578(5) Uani d . 1 . . O
O6 0.22596(14) 0.16472(8) 0.48402(7) 0.0509(4) Uani d . 1 . . O
O7 0.30949(14) 0.23393(10) 0.35791(7) 0.0618(5) Uani d . 1 . . O
O8 0.23969(15) 0.06558(9) 0.36708(7) 0.0581(4) Uani d . 1 . . O
O9 0.01139(15) 0.03882(9) 0.41508(8) 0.0631(5) Uani d . 1 . . O
C2 -0.1872(2) 0.11907(14) 0.24269(10) 0.0556(6) Uani d . 1 . . C
C3 -0.1233(2) 0.13855(17) 0.19336(11) 0.0655(8) Uani d . 1 . . C
H3 -0.1703 0.1306 0.1503 0.079 Uiso calc R 1 . . H
C4 0.0094(2) 0.16973(14) 0.20684(10) 0.0524(6) Uani d . 1 . . C
C7 -0.1727(2) 0.34812(13) 0.33597(11) 0.0560(7) Uani d . 1 . . C
C8 -0.2325(2) 0.33367(15) 0.38621(12) 0.0649(8) Uani d . 1 . . C
H8 -0.3031 0.3704 0.3902 0.078 Uiso calc R 1 . . H
C9 -0.1991(2) 0.27019(13) 0.43169(10) 0.0511(6) Uani d . 1 . . C
C12 0.2285(2) 0.34887(13) 0.47987(10) 0.0517(6) Uani d . 1 . . C
C13 0.3135(2) 0.29909(13) 0.52667(11) 0.0540(6) Uani d . 1 . . C
H13 0.3772 0.3253 0.5601 0.065 Uiso calc R 1 . . H
C14 0.3050(2) 0.21078(13) 0.52447(10) 0.0482(6) Uani d . 1 . . C
C16 0.3199(3) 0.31355(17) 0.32600(15) 0.0888(10) Uani d . 1 . . C
H16A 0.2697 0.3567 0.3430 0.133 Uiso calc R 1 . . H
H16B 0.2823 0.3074 0.2801 0.133 Uiso calc R 1 . . H
H16C 0.4146 0.3300 0.3335 0.133 Uiso calc R 1 . . H
C17 0.3851(2) 0.16765(17) 0.33431(12) 0.0708(8) Uani d . 1 . . C
H17A 0.4797 0.1853 0.3386 0.085 Uiso calc R 1 . . H
H17B 0.3449 0.1566 0.2887 0.085 Uiso calc R 1 . . H
C18 0.3801(2) 0.08940(17) 0.37303(13) 0.0709(8) Uani d . 1 . . C
H18A 0.4290 0.0435 0.3574 0.085 Uiso calc R 1 . . H
H18B 0.4239 0.0999 0.4184 0.085 Uiso calc R 1 . . H
C19 0.2275(3) -0.01017(15) 0.40322(13) 0.0754(9) Uani d . 1 . . C
H19A 0.2676 -0.0009 0.4491 0.090 Uiso calc R 1 . . H
H19B 0.2758 -0.0570 0.3883 0.090 Uiso calc R 1 . . H
C20 0.0799(3) -0.03094(14) 0.39315(13) 0.0833(10) Uani d . 1 . . C
H20A 0.0406 -0.0414 0.3473 0.100 Uiso calc R 1 . . H
H20B 0.0687 -0.0822 0.4172 0.100 Uiso calc R 1 . . H
C21 -0.1245(3) 0.01409(17) 0.41996(13) 0.0842(9) Uani d . 1 . . C
H21A -0.1686 0.0615 0.4355 0.126 Uiso calc R 1 . . H
H21B -0.1181 -0.0328 0.4498 0.126 Uiso calc R 1 . . H
H21C -0.1773 -0.0029 0.3779 0.126 Uiso calc R 1 . . H
C1 -0.3335(3) 0.08497(17) 0.22402(12) 0.0893(10) Uani d D 1 . . C
F1A -0.3732(3) 0.0455(2) 0.16808(15) 0.1251(12) Uani d PDU 0.513(2) A 1 F
F2A -0.4167(3) 0.1525(3) 0.22269(19) 0.1410(16) Uani d PDU 0.513(2) A 1 F
F3A -0.3691(3) 0.0337(3) 0.26662(18) 0.1528(14) Uani d PDU 0.513(2) A 1 F
F1B -0.3936(3) 0.1010(3) 0.16187(15) 0.1162(14) Uani d PDU 0.487(2) A 2 F
F2B -0.4124(3) 0.1134(3) 0.25827(17) 0.1455(15) Uani d PDU 0.487(2) A 2 F
F3B -0.3242(4) 0.0009(3) 0.2344(2) 0.1479(17) Uani d PDU 0.487(2) A 2 F
C5 0.0765(3) 0.18856(18) 0.14975(12) 0.0715(8) Uani d . 1 . . C
F4 0.20657(16) 0.16964(15) 0.16407(8) 0.1161(8) Uani d . 1 . . F
F5 0.0204(2) 0.14662(16) 0.09587(8) 0.1253(8) Uani d . 1 . . F
F6 0.0668(2) 0.26896(12) 0.13475(9) 0.1318(7) Uani d . 1 . . F
C6 -0.22559(18) 0.42011(13) 0.28763(10) 0.1005(12) Uani d D 1 . . C
F7A -0.1827(8) 0.4903(3) 0.3201(3) 0.158(3) Uani d PDU 0.175(2) B 1 F
F8A -0.3601(4) 0.4133(6) 0.2697(4) 0.150(3) Uani d PDU 0.175(2) B 1 F
F9A -0.1777(6) 0.4129(6) 0.23526(19) 0.147(3) Uani d PDU 0.175(2) B 1 F
F7B -0.3146(2) 0.47148(14) 0.30611(13) 0.1539(10) Uani d PDU 0.825(2) B 2 F
F8B -0.2858(3) 0.38816(18) 0.23078(10) 0.1648(13) Uani d PDU 0.825(2) B 2 F
F9B -0.1263(3) 0.46869(13) 0.27741(13) 0.1432(10) Uani d PDU 0.825(2) B 2 F
C10 -0.2833(2) 0.25884(15) 0.48230(11) 0.0704(8) Uani d D 1 . . C
F10A -0.3045(4) 0.3319(2) 0.51236(15) 0.1082(11) Uani d PDU 0.5178(18) C 1 F
F11A -0.3997(3) 0.2229(3) 0.45974(17) 0.1325(14) Uani d PDU 0.5178(18) C 1 F
F12A -0.2226(3) 0.2120(2) 0.53337(14) 0.0956(10) Uani d PDU 0.5178(18) C 1 F
F10B -0.3939(3) 0.3058(3) 0.47125(19) 0.1170(14) Uani d PDU 0.4822(18) C 2 F
F11B -0.3333(3) 0.1790(2) 0.47713(19) 0.1109(13) Uani d PDU 0.4822(18) C 2 F
F12B -0.2152(4) 0.2643(3) 0.53961(16) 0.1280(16) Uani d PDU 0.4822(18) C 2 F
C11 0.2446(2) 0.44698(15) 0.48712(11) 0.0755(9) Uani d D 1 . . C
F13A 0.2482(3) 0.48447(19) 0.43297(16) 0.1293(15) Uani d PDU 0.514(2) D 1 F
F14A 0.3568(3) 0.4718(2) 0.52958(17) 0.1234(15) Uani d PDU 0.514(2) D 1 F
F15A 0.1377(4) 0.4794(2) 0.50489(14) 0.1262(14) Uani d PDU 0.514(2) D 1 F
F13B 0.3396(3) 0.4702(2) 0.45603(19) 0.1300(15) Uani d PDU 0.486(2) D 2 F
F14B 0.2791(4) 0.4712(2) 0.54695(14) 0.1229(15) Uani d PDU 0.486(2) D 2 F
F15B 0.1322(4) 0.4863(2) 0.45923(17) 0.1459(18) Uani d PDU 0.486(2) D 2 F
C15 0.4018(3) 0.16205(16) 0.57834(12) 0.0655(8) Uani d . 1 . . C
F16 0.51845(18) 0.20016(13) 0.60288(10) 0.1298(8) Uani d . 1 . . F
F17 0.3473(2) 0.14388(14) 0.62608(8) 0.1299(7) Uani d . 1 . . F
F18 0.4370(2) 0.08789(12) 0.55864(10) 0.1590(8) Uani d . 1 . . F

loop_
_atom_site_aniso_label
_atom_site_aniso_U_11
_atom_site_aniso_U_22
_atom_site_aniso_U_33
_atom_site_aniso_U_12
_atom_site_aniso_U_13
_atom_site_aniso_U_23
Pr1 0.04514(5) 0.04373(5) 0.03962(5) 0.00202(4) 0.01347(5) 0.00231(4)
O1 0.0584(8) 0.0752(9) 0.0485(7) -0.0124(7) 0.0153(7) 0.0008(7)
O2 0.0532(7) 0.0735(9) 0.0446(7) -0.0017(7) 0.0162(6) 0.0013(6)
O3 0.0653(8) 0.0578(8) 0.0495(7) 0.0097(7) 0.0157(7) 0.0097(6)
O4 0.0537(7) 0.0562(7) 0.0519(7) 0.0058(6) 0.0208(6) 0.0059(6)
O5 0.0666(8) 0.0475(7) 0.0575(8) 0.0063(6) 0.0107(7) -0.0004(6)
O6 0.0535(7) 0.0465(7) 0.0490(7) 0.0020(6) 0.0043(7) 0.0009(6)
O7 0.0571(7) 0.0719(9) 0.0617(8) -0.0058(7) 0.0244(7) -0.0019(7)
O8 0.0622(8) 0.0553(8) 0.0569(8) 0.0135(7) 0.0142(7) -0.0060(6)
O9 0.0673(8) 0.0497(7) 0.0715(9) -0.0046(7) 0.0143(8) 0.0110(7)
C2 0.0479(10) 0.0658(12) 0.0538(11) -0.0005(10) 0.0131(10) -0.0045(10)
C3 0.0586(12) 0.0934(16) 0.0445(11) 0.0007(12) 0.0120(11) -0.0040(11)
C4 0.0536(10) 0.0613(12) 0.0452(10) 0.0111(9) 0.0173(9) 0.0066(9)
C7 0.0611(12) 0.0481(10) 0.0553(12) 0.0015(10) 0.0062(11) 0.0075(9)
C8 0.0535(12) 0.0710(14) 0.0660(14) 0.0041(11) 0.0053(12) 0.0143(11)
C9 0.0458(10) 0.0562(11) 0.0520(11) -0.0044(9) 0.0131(9) -0.0098(9)
C12 0.0616(10) 0.0458(10) 0.0548(11) -0.0026(9) 0.0279(9) -0.0071(8)
C13 0.0548(11) 0.0529(11) 0.0525(11) -0.0061(9) 0.0087(10) -0.0084(9)
C14 0.0462(10) 0.0567(11) 0.0429(10) 0.0017(9) 0.0132(9) 0.0020(8)
C16 0.0954(16) 0.0830(17) 0.0968(19) -0.0261(14) 0.0400(14) 0.0064(14)
C17 0.0437(10) 0.1028(18) 0.0700(14) -0.0002(11) 0.0218(10) -0.0162(13)
C18 0.0551(11) 0.0847(15) 0.0735(15) 0.0185(11) 0.0162(11) -0.0067(12)
C19 0.0947(16) 0.0477(11) 0.0824(16) 0.0175(12) 0.0178(14) -0.0015(11)
C20 0.131(2) 0.0356(11) 0.0804(16) -0.0079(13) 0.0197(16) -0.0078(11)
C21 0.0786(15) 0.0817(15) 0.0901(17) -0.0238(13) 0.0154(14) 0.0277(13)
C1 0.0645(14) 0.116(2) 0.0850(18) -0.0199(15) 0.0124(14) -0.0202(16)
F1A 0.0956(18) 0.191(3) 0.0911(18) -0.0702(18) 0.0269(16) -0.0764(17)
F2A 0.0764(16) 0.241(4) 0.120(3) -0.006(2) 0.0517(17) 0.007(3)
F3A 0.1082(18) 0.232(3) 0.117(2) -0.1030(18) 0.0238(18) 0.021(2)
F1B 0.0677(18) 0.194(3) 0.075(2) -0.041(2) -0.0093(17) -0.001(2)
F2B 0.0737(14) 0.274(4) 0.114(2) -0.049(2) 0.0727(14) -0.078(2)
F3B 0.129(2) 0.170(3) 0.144(3) -0.084(2) 0.032(2) -0.029(3)
C5 0.0645(13) 0.1029(18) 0.0480(12) 0.0027(13) 0.0148(11) 0.0096(12)
F4 0.0752(8) 0.209(2) 0.0736(9) 0.0257(11) 0.0369(8) 0.0277(11)
F5 0.1299(12) 0.1939(19) 0.0642(9) -0.0312(13) 0.0472(9) -0.0284(11)
F6 0.1822(16) 0.1083(12) 0.1277(12) 0.0137(12) 0.0821(11) 0.0540(9)
C6 0.120(2) 0.0730(16) 0.102(2) 0.0349(15) 0.0121(19) 0.0240(15)
F7A 0.197(6) 0.096(5) 0.181(6) 0.033(5) 0.048(5) 0.067(5)
F8A 0.176(6) 0.138(5) 0.127(5) 0.072(5) 0.012(5) 0.054(5)
F9A 0.201(6) 0.117(5) 0.115(5) 0.020(5) 0.018(5) 0.082(4)
F7B 0.1808(17) 0.1188(13) 0.171(2) 0.0982(12) 0.0603(16) 0.0646(13)
F8B 0.215(3) 0.156(2) 0.0849(13) 0.019(2) -0.0426(17) 0.0387(14)
F9B 0.178(2) 0.0852(12) 0.1711(18) 0.0047(14) 0.0507(16) 0.0703(11)
C10 0.0593(11) 0.0851(16) 0.0758(14) 0.0027(11) 0.0342(10) -0.0028(12)
F10A 0.161(2) 0.0919(19) 0.0932(18) 0.0151(18) 0.0724(17) -0.0173(15)
F11A 0.0605(14) 0.239(3) 0.100(2) -0.0748(18) 0.0219(15) -0.033(2)
F12A 0.0988(16) 0.1085(19) 0.0974(17) 0.0337(15) 0.0591(14) 0.0459(14)
F10B 0.0790(15) 0.164(3) 0.129(2) 0.0311(18) 0.0674(15) 0.007(2)
F11B 0.0826(17) 0.145(3) 0.119(2) -0.0285(18) 0.0520(16) 0.015(2)
F12B 0.114(2) 0.209(4) 0.0667(18) -0.030(3) 0.0311(19) -0.043(2)
C11 0.0943(17) 0.0506(12) 0.0808(16) -0.0046(12) 0.0188(14) -0.0053(12)
F13A 0.233(3) 0.0517(15) 0.109(2) -0.010(2) 0.051(2) 0.0191(15)
F14A 0.126(2) 0.0607(16) 0.161(3) -0.0278(17) -0.012(2) -0.0174(19)
F15A 0.157(2) 0.0668(17) 0.172(3) 0.0231(18) 0.074(2) -0.0243(18)
F13B 0.173(3) 0.0711(19) 0.158(3) -0.0423(19) 0.063(2) 0.013(2)
F14B 0.219(4) 0.0640(17) 0.0878(19) -0.015(2) 0.039(2) -0.0365(15)
F15B 0.167(3) 0.0576(18) 0.191(4) 0.035(2) -0.004(3) -0.012(2)
C15 0.0635(13) 0.0750(14) 0.0537(12) -0.0010(12) 0.0049(12) 0.0077(11)
F16 0.0808(11) 0.1421(14) 0.1335(14) -0.0282(10) -0.0420(11) 0.0533(11)
F17 0.1129(12) 0.1845(16) 0.0950(10) 0.0283(12) 0.0300(10) 0.0784(10)
F18 0.1773(15) 0.1196(12) 0.1318(15) 0.0932(10) -0.0619(13) -0.0226(11)

loop_
_atom_type_symbol
_atom_type_description
_atom_type_scat_dispersion_real
_atom_type_scat_dispersion_imag
_atom_type_scat_source
C C 0.0033 0.0016 'International Tables Vol C Tables 4.2.6.8 and 6.1.1.4'
H H 0.0000 0.0000 'International Tables Vol C Tables 4.2.6.8 and 6.1.1.4'
F F 0.0171 0.0103 'International Tables Vol C Tables 4.2.6.8 and 6.1.1.4'
O O 0.0106 0.0060 'International Tables Vol C Tables 4.2.6.8 and 6.1.1.4'
Pr Pr -0.2180 2.8214 'International Tables Vol C Tables 4.2.6.8 and 6.1.1.4'

loop_
_geom_angle_atom_site_label_1
_geom_angle_atom_site_label_2
_geom_angle_atom_site_label_3
_geom_angle
_geom_angle_publ_flag
O4 Pr1 O2 137.32(5) ?
O4 Pr1 O3 71.48(5) yes
O2 Pr1 O3 74.32(5) ?
O4 Pr1 O5 76.15(5) ?
O2 Pr1 O5 114.08(5) ?
O3 Pr1 O5 69.08(5) ?
O4 Pr1 O6 85.38(5) ?
O2 Pr1 O6 137.30(5) ?
O3 Pr1 O6 135.46(5) ?
O5 Pr1 O6 68.67(5) yes
O4 Pr1 O1 78.05(5) ?
O2 Pr1 O1 67.64(6) yes
O3 Pr1 O1 72.17(6) ?
O5 Pr1 O1 138.50(5) ?
O6 Pr1 O1 140.23(5) ?
O4 Pr1 O9 75.46(5) ?
O2 Pr1 O9 111.86(5) ?
O3 Pr1 O9 132.25(5) ?
O5 Pr1 O9 133.46(5) ?
O6 Pr1 O9 72.98(5) ?
O1 Pr1 O9 67.97(5) ?
O4 Pr1 O8 136.78(5) ?
O2 Pr1 O8 74.39(5) ?
O3 Pr1 O8 148.64(5) ?
O5 Pr1 O8 123.32(5) ?
O6 Pr1 O8 70.66(5) ?
O1 Pr1 O8 97.65(5) ?
O9 Pr1 O8 63.52(5) yes
O4 Pr1 O7 145.50(5) ?
O2 Pr1 O7 66.19(6) ?
O3 Pr1 O7 101.52(5) ?
O5 Pr1 O7 69.98(5) ?
O6 Pr1 O7 76.54(6) ?
O1 Pr1 O7 133.29(5) ?
O9 Pr1 O7 124.82(5) yes
O8 Pr1 O7 63.39(5) yes
C2 O1 Pr1 136.62(15) ?
C4 O2 Pr1 138.77(15) ?
C7 O3 Pr1 134.04(14) ?
C9 O4 Pr1 134.85(14) ?
C12 O5 Pr1 136.88(13) ?
C14 O6 Pr1 135.01(13) ?
C16 O7 C17 111.2(2) ?
C16 O7 Pr1 118.21(14) ?
C17 O7 Pr1 115.37(13) ?
C19 O8 C18 111.89(17) ?
C19 O8 Pr1 115.94(14) ?
C18 O8 Pr1 116.57(13) ?
C20 O9 C21 110.60(19) ?
C20 O9 Pr1 115.26(15) ?
C21 O9 Pr1 123.35(13) ?
O1 C2 C3 127.8(2) ?
O1 C2 C1 114.2(2) ?
C3 C2 C1 118.02(19) ?
C2 C3 C4 121.0(2) ?
C2 C3 H3 119.5 ?
C4 C3 H3 119.5 ?
O2 C4 C3 127.2(2) ?
O2 C4 C5 114.06(19) ?
C3 C4 C5 118.69(19) ?
O3 C7 C8 126.7(2) ?
O3 C7 C6 113.3(2) ?
C8 C7 C6 120.0(2) ?
C7 C8 C9 126.3(2) ?
C7 C8 H8 116.9 ?
C9 C8 H8 116.9 ?
O4 C9 C8 126.4(2) ?
O4 C9 C10 113.93(18) ?
C8 C9 C10 119.7(2) ?
O5 C12 C13 128.07(19) ?
O5 C12 C11 114.85(17) ?
C13 C12 C11 117.08(17) ?
C12 C13 C14 121.01(18) ?
C12 C13 H13 119.5 ?
C14 C13 H13 119.5 ?
O6 C14 C13 128.53(18) ?
O6 C14 C15 114.52(18) ?
C13 C14 C15 116.94(18) ?
O7 C16 H16A 109.5 ?
O7 C16 H16B 109.5 ?
H16A C16 H16B 109.5 ?
O7 C16 H16C 109.5 ?
H16A C16 H16C 109.5 ?
H16B C16 H16C 109.5 ?
O7 C17 C18 108.4(2) ?
O7 C17 H17A 110.0 ?
C18 C17 H17A 110.0 ?
O7 C17 H17B 110.0 ?
C18 C17 H17B 110.0 ?
H17A C17 H17B 108.4 ?
O8 C18 C17 109.04(18) ?
O8 C18 H18A 109.9 ?
C17 C18 H18A 109.9 ?
O8 C18 H18B 109.9 ?
C17 C18 H18B 109.9 ?
H18A C18 H18B 108.3 ?
O8 C19 C20 108.16(19) ?
O8 C19 H19A 110.1 ?
C20 C19 H19A 110.1 ?
O8 C19 H19B 110.1 ?
C20 C19 H19B 110.1 ?
H19A C19 H19B 108.4 ?
O9 C20 C19 109.01(19) ?
O9 C20 H20A 109.9 ?
C19 C20 H20A 109.9 ?
O9 C20 H20B 109.9 ?
C19 C20 H20B 109.9 ?
H20A C20 H20B 108.3 ?
O9 C21 H21A 109.5 ?
O9 C21 H21B 109.5 ?
H21A C21 H21B 109.5 ?
O9 C21 H21C 109.5 ?
H21A C21 H21C 109.5 ?
H21B C21 H21C 109.5 ?
F2B C1 F1A 125.5(3) ?
F2B C1 F3A 61.3(3) ?
F1A C1 F3A 104.8(3) ?
F2B C1 F3B 106.3(4) ?
F1A C1 F3B 71.2(3) ?
F3A C1 F3B 46.0(3) ?
F2B C1 F1B 107.3(3) ?
F1A C1 F1B 39.5(3) ?
F3A C1 F1B 131.0(3) ?
F3B C1 F1B 110.2(3) ?
F2B C1 F2A 43.2(3) ?
F1A C1 F2A 107.2(3) ?
F3A C1 F2A 103.2(3) ?
F3B C1 F2A 143.1(3) ?
F1B C1 F2A 72.3(3) ?
F2B C1 C2 114.7(3) ?
F1A C1 C2 118.0(3) ?
F3A C1 C2 115.7(2) ?
F3B C1 C2 106.1(3) ?
F1B C1 C2 112.0(3) ?
F2A C1 C2 106.5(2) ?
F6 C5 F4 107.0(2) ?
F6 C5 F5 106.2(2) ?
F4 C5 F5 106.8(2) ?
F6 C5 C4 110.9(2) ?
F4 C5 C4 111.71(19) ?
F5 C5 C4 113.9(2) ?
F9B C6 F9A 57.9(4) ?
F9B C6 F8B 106.0(2) ?
F9A C6 F8B 51.2(3) ?
F9B C6 F7A 55.4(4) ?
F9A C6 F7A 112.0(5) ?
F8B C6 F7A 145.3(4) ?
F9B C6 F8A 139.9(5) ?
F9A C6 F8A 107.5(5) ?
F8B C6 F8A 58.9(4) ?
F7A C6 F8A 114.0(6) ?
F9B C6 F7B 106.5(2) ?
F9A C6 F7B 134.9(4) ?
F8B C6 F7B 107.7(2) ?
F7A C6 F7B 59.9(4) ?
F8A C6 F7B 54.6(4) ?
F9B C6 C7 112.35(18) ?
F9A C6 C7 111.3(4) ?
F8B C6 C7 110.1(2) ?
F7A C6 C7 104.3(3) ?
F8A C6 C7 107.7(5) ?
F7B C6 C7 113.7(2) ?
F12B C10 F11A 129.4(3) ?
F12B C10 F10B 112.6(3) ?
F11A C10 F10B 61.3(3) ?
F12B C10 F12A 37.5(3) ?
F11A C10 F12A 105.3(3) ?
F10B C10 F12A 131.7(3) ?
F12B C10 F11B 104.6(3) ?
F11A C10 F11B 43.2(2) ?
F10B C10 F11B 103.0(3) ?
F12A C10 F11B 69.1(2) ?
F12B C10 F10A 66.1(3) ?
F11A C10 F10A 108.5(3) ?
F10B C10 F10A 52.1(2) ?
F12A C10 F10A 100.3(2) ?
F11B C10 F10A 137.0(3) ?
F12B C10 C9 114.1(3) ?
F11A C10 C9 113.3(2) ?
F10B C10 C9 113.3(3) ?
F12A C10 C9 114.4(2) ?
F11B C10 C9 108.0(2) ?
F10A C10 C9 114.0(2) ?
F14B C11 F13A 132.7(3) ?
F14B C11 F15B 108.2(3) ?
F13A C11 F15B 65.3(3) ?
F14B C11 F15A 69.9(2) ?
F13A C11 F15A 105.6(3) ?
F15B C11 F15A 43.1(2) ?
F14B C11 F14A 41.9(2) ?
F13A C11 F14A 105.8(3) ?
F15B C11 F14A 132.7(3) ?
F15A C11 F14A 108.2(3) ?
F14B C11 F13B 110.3(3) ?
F13A C11 F13B 42.9(2) ?
F15B C11 F13B 106.9(3) ?
F15A C11 F13B 139.5(3) ?
F14A C11 F13B 70.2(3) ?
F14B C11 C12 112.8(2) ?
F13A C11 C12 112.7(2) ?
F15B C11 C12 111.5(2) ?
F15A C11 C12 109.7(2) ?
F14A C11 C12 114.3(2) ?
F13B C11 C12 107.1(2) ?
F17 C15 F16 107.1(2) ?
F17 C15 F18 104.4(2) ?
F16 C15 F18 104.5(2) ?
F17 C15 C14 112.7(2) ?
F16 C15 C14 115.1(2) ?
F18 C15 C14 112.3(2) ?

loop_
_geom_bond_atom_site_label_1
_geom_bond_atom_site_label_2
_geom_bond_site_symmetry_2
_geom_bond_distance
_geom_bond_publ_flag
Pr1 O4 . 2.4225(17) yes
Pr1 O2 . 2.4517(16) yes
Pr1 O3 . 2.4576(15) yes
Pr1 O5 . 2.4629(15) yes
Pr1 O6 . 2.4891(17) yes
Pr1 O1 . 2.4927(17) yes
Pr1 O9 . 2.5995(16) yes
Pr1 O8 . 2.6072(15) yes
Pr1 O7 . 2.6176(17) yes
O1 C2 . 1.246(3) ?
O2 C4 . 1.243(2) ?
O3 C7 . 1.247(3) ?
O4 C9 . 1.258(2) ?
O5 C12 . 1.243(2) ?
O6 C14 . 1.250(2) ?
O7 C16 . 1.433(3) ?
O7 C17 . 1.441(3) ?
O8 C19 . 1.431(3) ?
O8 C18 . 1.432(3) ?
O9 C20 . 1.424(3) ?
O9 C21 . 1.441(3) ?
C2 C3 . 1.378(3) ?
C2 C1 . 1.522(3) ?
C3 C4 . 1.382(3) ?
C3 H3 . 0.9300 ?
C4 C5 . 1.540(4) ?
C7 C8 . 1.354(4) ?
C7 C6 . 1.530(3) ?
C8 C9 . 1.369(3) ?
C8 H8 . 0.9300 ?
C9 C10 . 1.518(3) ?
C12 C13 . 1.385(3) ?
C12 C11 . 1.548(3) ?
C13 C14 . 1.385(3) ?
C13 H13 . 0.9300 ?
C14 C15 . 1.518(3) ?
C16 H16A . 0.9600 ?
C16 H16B . 0.9600 ?
C16 H16C . 0.9600 ?
C17 C18 . 1.481(4) ?
C17 H17A . 0.9700 ?
C17 H17B . 0.9700 ?
C18 H18A . 0.9700 ?
C18 H18B . 0.9700 ?
C19 C20 . 1.480(4) ?
C19 H19A . 0.9700 ?
C19 H19B . 0.9700 ?
C20 H20A . 0.9700 ?
C20 H20B . 0.9700 ?
C21 H21A . 0.9600 ?
C21 H21B . 0.9600 ?
C21 H21C . 0.9600 ?
C1 F2B . 1.270(4) ?
C1 F1A . 1.311(4) ?
C1 F3A . 1.316(5) ?
C1 F3B . 1.334(5) ?
C1 F1B . 1.335(4) ?
C1 F2A . 1.342(5) ?
C5 F6 . 1.296(3) ?
C5 F4 . 1.301(3) ?
C5 F5 . 1.321(3) ?
C6 F9B . 1.309(3) ?
C6 F9A . 1.310(5) ?
C6 F8B . 1.311(3) ?
C6 F7A . 1.315(5) ?
C6 F8A . 1.316(4) ?
C6 F7B . 1.325(3) ?
C10 F12B . 1.247(4) ?
C10 F11A . 1.282(4) ?
C10 F10B . 1.305(4) ?
C10 F12A . 1.329(4) ?
C10 F11B . 1.342(4) ?
C10 F10A . 1.349(4) ?
C11 F14B . 1.288(4) ?
C11 F13A . 1.294(4) ?
C11 F15B . 1.298(4) ?
C11 F15A . 1.316(4) ?
C11 F14A . 1.322(4) ?
C11 F13B . 1.326(5) ?
C15 F17 . 1.286(3) ?
C15 F16 . 1.306(3) ?
C15 F18 . 1.309(3) ?

loop_
_geom_torsion_atom_site_label_1
_geom_torsion_atom_site_label_2
_geom_torsion_atom_site_label_3
_geom_torsion_atom_site_label_4
_geom_torsion
O4 Pr1 O1 C2 144.0(2)
O2 Pr1 O1 C2 -10.1(2)
O3 Pr1 O1 C2 69.8(2)
O5 Pr1 O1 C2 91.5(2)
O6 Pr1 O1 C2 -148.56(19)
O9 Pr1 O1 C2 -137.1(2)
O8 Pr1 O1 C2 -79.7(2)
O7 Pr1 O1 C2 -19.3(2)
O4 Pr1 O2 C4 -31.3(2)
O3 Pr1 O2 C4 -69.0(2)
O5 Pr1 O2 C4 -126.9(2)
O6 Pr1 O2 C4 149.04(19)
O1 Pr1 O2 C4 7.8(2)
O9 Pr1 O2 C4 60.8(2)
O8 Pr1 O2 C4 113.1(2)
O7 Pr1 O2 C4 -179.5(2)
O4 Pr1 O3 C7 5.42(18)
O2 Pr1 O3 C7 159.48(19)
O5 Pr1 O3 C7 -76.40(18)
O6 Pr1 O3 C7 -57.1(2)
O1 Pr1 O3 C7 88.43(19)
O9 Pr1 O3 C7 54.0(2)
O8 Pr1 O3 C7 163.41(16)
O7 Pr1 O3 C7 -139.54(18)
O2 Pr1 O4 C9 -42.4(2)
O3 Pr1 O4 C9 -4.01(17)
O5 Pr1 O4 C9 68.22(17)
O6 Pr1 O4 C9 137.37(17)
O1 Pr1 O4 C9 -78.99(17)
O9 Pr1 O4 C9 -149.04(18)
O8 Pr1 O4 C9 -167.46(16)
O7 Pr1 O4 C9 79.35(19)
O4 Pr1 O5 C12 102.6(2)
O2 Pr1 O5 C12 -121.4(2)
O3 Pr1 O5 C12 177.8(2)
O6 Pr1 O5 C12 12.2(2)
O1 Pr1 O5 C12 155.7(2)
O9 Pr1 O5 C12 48.8(2)
O8 Pr1 O5 C12 -34.8(2)
O7 Pr1 O5 C12 -70.7(2)
O4 Pr1 O6 C14 -91.2(2)
O2 Pr1 O6 C14 88.6(2)
O3 Pr1 O6 C14 -33.7(2)
O5 Pr1 O6 C14 -14.29(19)
O1 Pr1 O6 C14 -156.25(18)
O9 Pr1 O6 C14 -167.4(2)
O8 Pr1 O6 C14 125.4(2)
O7 Pr1 O6 C14 59.2(2)
O4 Pr1 O7 C16 -71.77(18)
O2 Pr1 O7 C16 69.17(16)
O3 Pr1 O7 C16 2.21(17)
O5 Pr1 O7 C16 -60.27(16)
O6 Pr1 O7 C16 -132.15(17)
O1 Pr1 O7 C16 78.49(18)
O9 Pr1 O7 C16 170.06(16)
O8 Pr1 O7 C16 152.98(17)
O4 Pr1 O7 C17 153.06(13)
O2 Pr1 O7 C17 -65.99(14)
O3 Pr1 O7 C17 -132.95(14)
O5 Pr1 O7 C17 164.57(14)
O6 Pr1 O7 C17 92.69(14)
O1 Pr1 O7 C17 -56.68(15)
O9 Pr1 O7 C17 34.90(15)
O8 Pr1 O7 C17 17.82(13)
O4 Pr1 O8 C19 4.94(16)
O2 Pr1 O8 C19 -139.87(14)
O3 Pr1 O8 C19 -143.80(14)
O5 Pr1 O8 C19 111.27(14)
O6 Pr1 O8 C19 65.07(14)
O1 Pr1 O8 C19 -75.72(14)
O9 Pr1 O8 C19 -15.04(13)
O7 Pr1 O8 C19 149.33(15)
O4 Pr1 O8 C18 -130.04(14)
O2 Pr1 O8 C18 85.14(15)
O3 Pr1 O8 C18 81.21(17)
O5 Pr1 O8 C18 -23.72(16)
O6 Pr1 O8 C18 -69.92(15)
O1 Pr1 O8 C18 149.30(14)
O9 Pr1 O8 C18 -150.03(15)
O7 Pr1 O8 C18 14.34(14)
O4 Pr1 O9 C20 176.35(15)
O2 Pr1 O9 C20 40.77(15)
O3 Pr1 O9 C20 129.11(14)
O5 Pr1 O9 C20 -129.57(14)
O6 Pr1 O9 C20 -94.08(15)
O1 Pr1 O9 C20 93.58(15)
O8 Pr1 O9 C20 -17.64(14)
O7 Pr1 O9 C20 -34.71(16)
O4 Pr1 O9 C21 35.43(17)
O2 Pr1 O9 C21 -100.15(17)
O3 Pr1 O9 C21 -11.81(19)
O5 Pr1 O9 C21 89.51(18)
O6 Pr1 O9 C21 124.99(18)
O1 Pr1 O9 C21 -47.34(17)
O8 Pr1 O9 C21 -158.57(18)
O7 Pr1 O9 C21 -175.63(16)
Pr1 O1 C2 C3 9.6(4)
Pr1 O1 C2 C1 -170.84(15)
O1 C2 C3 C4 -0.4(4)
C1 C2 C3 C4 -180.0(2)
Pr1 O2 C4 C3 -4.5(4)
Pr1 O2 C4 C5 174.54(15)
C2 C3 C4 O2 -2.2(4)
C2 C3 C4 C5 178.7(2)
Pr1 O3 C7 C8 -4.8(3)
Pr1 O3 C7 C6 176.95(12)
O3 C7 C8 C9 -0.4(4)
C6 C7 C8 C9 177.7(2)
Pr1 O4 C9 C8 1.9(3)
Pr1 O4 C9 C10 179.59(12)
C7 C8 C9 O4 1.9(4)
C7 C8 C9 C10 -175.6(2)
Pr1 O5 C12 C13 -8.3(4)
Pr1 O5 C12 C11 170.51(15)
O5 C12 C13 C14 -2.0(4)
C11 C12 C13 C14 179.2(2)
Pr1 O6 C14 C13 13.1(4)
Pr1 O6 C14 C15 -168.00(15)
C12 C13 C14 O6 -0.6(4)
C12 C13 C14 C15 -179.5(2)
C16 O7 C17 C18 175.21(18)
Pr1 O7 C17 C18 -46.60(19)
C19 O8 C18 C17 179.7(2)
Pr1 O8 C18 C17 -43.6(2)
O7 C17 C18 O8 58.4(2)
C18 O8 C19 C20 -178.8(2)
Pr1 O8 C19 C20 44.2(2)
C21 O9 C20 C19 -167.0(2)
Pr1 O9 C20 C19 47.3(2)
O8 C19 C20 O9 -59.5(3)
O1 C2 C1 F2B 40.0(4)
C3 C2 C1 F2B -140.3(3)
O1 C2 C1 F1A -153.9(3)
C3 C2 C1 F1A 25.7(4)
O1 C2 C1 F3A -28.6(4)
C3 C2 C1 F3A 151.0(3)
O1 C2 C1 F3B -77.0(3)
C3 C2 C1 F3B 102.6(3)
O1 C2 C1 F1B 162.7(3)
C3 C2 C1 F1B -17.6(4)
O1 C2 C1 F2A 85.5(3)
C3 C2 C1 F2A -94.8(3)
O2 C4 C5 F6 -81.6(2)
C3 C4 C5 F6 97.6(3)
O2 C4 C5 F4 37.6(3)
C3 C4 C5 F4 -143.2(2)
O2 C4 C5 F5 158.7(2)
C3 C4 C5 F5 -22.1(3)
O3 C7 C6 F9B -50.4(3)
C8 C7 C6 F9B 131.2(2)
O3 C7 C6 F9A 12.5(4)
C8 C7 C6 F9A -165.9(4)
O3 C7 C6 F8B 67.5(3)
C8 C7 C6 F8B -110.9(3)
O3 C7 C6 F7A -108.4(4)
C8 C7 C6 F7A 73.2(5)
O3 C7 C6 F8A 130.1(5)
C8 C7 C6 F8A -48.3(5)
O3 C7 C6 F7B -171.50(19)
C8 C7 C6 F7B 10.1(3)
O4 C9 C10 F12B 60.3(4)
C8 C9 C10 F12B -121.9(3)
O4 C9 C10 F11A -101.7(3)
C8 C9 C10 F11A 76.2(3)
O4 C9 C10 F10B -169.1(2)
C8 C9 C10 F10B 8.8(3)
O4 C9 C10 F12A 19.0(3)
C8 C9 C10 F12A -163.1(2)
O4 C9 C10 F11B -55.6(3)
C8 C9 C10 F11B 122.2(2)
O4 C9 C10 F10A 133.6(2)
C8 C9 C10 F10A -48.5(3)
O5 C12 C11 F14B 148.4(3)
C13 C12 C11 F14B -32.6(3)
O5 C12 C11 F13A -44.7(3)
C13 C12 C11 F13A 134.2(3)
O5 C12 C11 F15B 26.5(3)
C13 C12 C11 F15B -154.6(3)
O5 C12 C11 F15A 72.7(3)
C13 C12 C11 F15A -108.4(3)
O5 C12 C11 F14A -165.7(3)
C13 C12 C11 F14A 13.3(4)
O5 C12 C11 F13B -90.1(3)
C13 C12 C11 F13B 88.8(3)
O6 C14 C15 F17 -85.3(3)
C13 C14 C15 F17 93.7(3)
O6 C14 C15 F16 151.5(2)
C13 C14 C15 F16 -29.4(3)
O6 C14 C15 F18 32.2(3)
C13 C14 C15 F18 -148.7(2)
